data_4304696
loop_
_publ_author_name
'Javier Arias'
'Manuel Bardaj\'i'
'Pablo Espinet'

_publ_contact_author_address
;
 IU CINQUIMA/Quimica Inorganica, Facultad de Ciencias, 
Universidad de Valladolid. E-47071 Valladolid, Spain
;
_publ_contact_author_email espinet@qi.uva.es
_publ_contact_author_fax '+34 983 423013'
_publ_contact_author_name 'Pablo Espinet'
_publ_contact_author_phone '+34 983 423231'
_publ_section_title
;
Mononuclear, Dinuclear, and Hexanuclear Gold(I) Complexes with
(aza-15-crown-5)Dithiocarbamate
;
_journal_name_full 'Inorganic Chemistry'
_journal_page_first 1597
_journal_page_last 1606
_journal_paper_doi 10.1021/ic702252j
_journal_volume 47
_journal_year 2008
_chemical_formula_sum 'C29 H35 Au N O4 P S2'
_chemical_formula_weight 753.64
_chemical_name_systematic
; 
 ? 
;
_space_group_IT_number 2
_symmetry_cell_setting triclinic
_symmetry_space_group_name_Hall '-P 1'
_symmetry_space_group_name_H-M 'P -1'
_atom_sites_solution_hydrogens geom
_atom_sites_solution_primary direct
_atom_sites_solution_secondary difmap
_audit_creation_method SHELXL-97
_cell_angle_alpha 76.475(16)
_cell_angle_beta 78.053(16)
_cell_angle_gamma 81.773(17)
_cell_formula_units_Z 2
_cell_length_a 8.877(9)
_cell_length_b 9.245(9)
_cell_length_c 19.55(2)
_cell_measurement_temperature 298(2)
_cell_volume 1519(3)
_computing_cell_refinement 'Bruker SMART'
_computing_data_collection 'Bruker SMART'
_computing_data_reduction 'Bruker SHELXTL'
_computing_molecular_graphics 'Bruker SHELXTL'
_computing_publication_material 'Bruker SHELXTL'
_computing_structure_refinement 'SHELXL-97 (Sheldrick, 1997)'
_computing_structure_solution 'SHELXS-97 (Sheldrick, 1990)'
_diffrn_ambient_temperature 298(2)
_diffrn_measured_fraction_theta_full 0.965
_diffrn_measured_fraction_theta_max 0.965
_diffrn_measurement_device_type 'CCD area detector'
_diffrn_measurement_method 'phi and omega scans'
_diffrn_radiation_monochromator graphite
_diffrn_radiation_source 'fine-focus sealed tube'
_diffrn_radiation_type MoK\a
_diffrn_radiation_wavelength 0.71073
_diffrn_reflns_av_R_equivalents 0.0430
_diffrn_reflns_av_sigmaI/netI 0.0678
_diffrn_reflns_limit_h_max 9
_diffrn_reflns_limit_h_min -9
_diffrn_reflns_limit_k_max 7
_diffrn_reflns_limit_k_min -10
_diffrn_reflns_limit_l_max 21
_diffrn_reflns_limit_l_min -21
_diffrn_reflns_number 6552
_diffrn_reflns_theta_full 23.18
_diffrn_reflns_theta_max 23.18
_diffrn_reflns_theta_min 2.18
_exptl_absorpt_coefficient_mu 5.068
_exptl_absorpt_correction_T_max 1.000
_exptl_absorpt_correction_T_min 0.274
_exptl_absorpt_correction_type multi-scan
_exptl_absorpt_process_details
; 
SADABS; a Program for Absorption Correction with the
Siemens SMART system (1996).
;
_exptl_crystal_colour YELLOW
_exptl_crystal_density_diffrn 1.648
_exptl_crystal_density_method 'not measured'
_exptl_crystal_description prism
_exptl_crystal_F_000 748
_exptl_crystal_size_max 0.23
_exptl_crystal_size_mid 0.14
_exptl_crystal_size_min 0.08
_refine_diff_density_max 2.708
_refine_diff_density_min -3.089
_refine_diff_density_rms 0.248
_refine_ls_extinction_coef 0.0003(8)
_refine_ls_extinction_expression Fc^*^=kFc[1+0.001xFc^2^\l^3^/sin(2\q)]^-1/4^
_refine_ls_extinction_method SHELXL
_refine_ls_goodness_of_fit_ref 1.031
_refine_ls_hydrogen_treatment constr
_refine_ls_matrix_type full
_refine_ls_number_parameters 344
_refine_ls_number_reflns 4179
_refine_ls_number_restraints 0
_refine_ls_restrained_S_all 1.031
_refine_ls_R_factor_all 0.0734
_refine_ls_R_factor_gt 0.0680
_refine_ls_shift/su_max 0.011
_refine_ls_shift/su_mean 0.001
_refine_ls_structure_factor_coef Fsqd
_refine_ls_weighting_details 'calc w=1/[\s^2^(Fo^2^)+(0.1455P)^2^+0.5364P] where P=(Fo^2^+2Fc^2^)/3'
_refine_ls_weighting_scheme calc
_refine_ls_wR_factor_gt 0.1717
_refine_ls_wR_factor_ref 0.1803
_reflns_number_gt 3745
_reflns_number_total 4179
_reflns_threshold_expression >2sigma(I)
_cod_data_source_file ic702252j-file002_4.cif
_cod_data_source_block aj332pm
_cod_depositor_comments
;
The following automatic conversions were performed:
'_symmetry_cell_setting' value 'Triclinic' changed to 'triclinic'
according to '/home/saulius/struct/CIF-dictionaries/cif_core.dic'
dictionary named 'cif_core.dic' version 2.4.1 from 2010-06-29.

Automatic conversion script
Id: cif_fix_enum 1527 2010-12-29 10:47:43Z saulius 
;
_cod_database_code 4304696

loop_
_symmetry_equiv_pos_as_xyz
'x, y, z'
'-x, -y, -z'

loop_
_atom_site_label
_atom_site_type_symbol
_atom_site_fract_x
_atom_site_fract_y
_atom_site_fract_z
_atom_site_U_iso_or_equiv
_atom_site_adp_type
_atom_site_occupancy
_atom_site_symmetry_multiplicity
_atom_site_calc_flag
_atom_site_refinement_flags
_atom_site_disorder_assembly
_atom_site_disorder_group
Au1 Au 0.31395(4) 0.03997(4) 0.690404(17) 0.0432(3) Uani 1 1 d . . .
P1 P 0.1903(3) 0.2298(3) 0.62106(13) 0.0302(5) Uani 1 1 d . . .
S1 S 0.4656(3) -0.1590(3) 0.74945(14) 0.0492(7) Uani 1 1 d . . .
S2 S 0.1517(3) -0.1040(3) 0.83177(15) 0.0536(7) Uani 1 1 d . . .
C1 C 0.3292(12) -0.2016(10) 0.8276(5) 0.035(2) Uani 1 1 d . . .
N1 N 0.3725(10) -0.3079(9) 0.8812(4) 0.0422(19) Uani 1 1 d . . .
C2 C 0.5250(14) -0.3900(12) 0.8763(6) 0.058(3) Uani 1 1 d . . .
H2A H 0.5522 -0.4175 0.8300 0.069 Uiso 1 1 calc R . .
H2B H 0.5189 -0.4820 0.9124 0.069 Uiso 1 1 calc R . .
C3 C 0.6537(15) -0.3111(16) 0.8852(7) 0.072(4) Uani 1 1 d . . .
H3A H 0.7516 -0.3712 0.8759 0.086 Uiso 1 1 calc R . .
H3B H 0.6588 -0.2162 0.8511 0.086 Uiso 1 1 calc R . .
O1 O 0.6280(9) -0.2866(9) 0.9551(5) 0.063(2) Uani 1 1 d . . .
C4 C 0.745(2) -0.224(2) 0.9724(11) 0.110(7) Uani 1 1 d . . .
H4A H 0.8310 -0.3006 0.9786 0.132 Uiso 1 1 calc R . .
H4B H 0.7815 -0.1462 0.9319 0.132 Uiso 1 1 calc R . .
C5 C 0.710(3) -0.165(3) 1.0304(16) 0.142(10) Uani 1 1 d . . .
H5A H 0.6477 -0.0706 1.0188 0.171 Uiso 1 1 calc R . .
H5B H 0.8053 -0.1431 1.0408 0.171 Uiso 1 1 calc R . .
O2 O 0.631(2) -0.2493(15) 1.0927(8) 0.108(4) Uani 1 1 d . . .
C6 C 0.561(3) -0.163(2) 1.1431(12) 0.120(7) Uani 1 1 d . . .
H6A H 0.5417 -0.0594 1.1186 0.144 Uiso 1 1 calc R . .
H6B H 0.6304 -0.1655 1.1757 0.144 Uiso 1 1 calc R . .
C7 C 0.420(3) -0.214(3) 1.1825(14) 0.144(9) Uani 1 1 d . . .
H7A H 0.3814 -0.1608 1.2210 0.173 Uiso 1 1 calc R . .
H7B H 0.4355 -0.3197 1.2033 0.173 Uiso 1 1 calc R . .
O3 O 0.308(2) -0.1877(19) 1.1346(8) 0.131(5) Uani 1 1 d . . .
C8 C 0.189(3) -0.261(3) 1.1670(10) 0.141(10) Uani 1 1 d . . .
H8A H 0.1354 -0.2207 1.2082 0.169 Uiso 1 1 calc R . .
H8B H 0.2216 -0.3658 1.1831 0.169 Uiso 1 1 calc R . .
C9 C 0.0836(19) -0.2408(19) 1.1126(9) 0.096(6) Uani 1 1 d . . .
H9A H -0.0186 -0.2667 1.1373 0.115 Uiso 1 1 calc R . .
H9B H 0.0739 -0.1365 1.0883 0.115 Uiso 1 1 calc R . .
O4 O 0.1398(11) -0.3301(11) 1.0612(5) 0.076(3) Uani 1 1 d . . .
C10 C 0.2439(14) -0.2643(14) 1.0019(6) 0.055(3) Uani 1 1 d . . .
H10A H 0.3437 -0.2646 1.0148 0.066 Uiso 1 1 calc R . .
H10B H 0.2054 -0.1617 0.9839 0.066 Uiso 1 1 calc R . .
C11 C 0.2582(14) -0.3549(12) 0.9468(6) 0.049(3) Uani 1 1 d . . .
H11A H 0.2870 -0.4586 0.9677 0.059 Uiso 1 1 calc R . .
H11B H 0.1577 -0.3495 0.9336 0.059 Uiso 1 1 calc R . .
C21 C 0.0220(10) 0.1698(9) 0.5990(5) 0.033(2) Uani 1 1 d . . .
C22 C -0.0711(13) 0.0808(13) 0.6550(7) 0.058(3) Uani 1 1 d . . .
H22 H -0.0461 0.0550 0.7005 0.069 Uiso 1 1 calc R . .
C23 C -0.1961(16) 0.0330(17) 0.6427(11) 0.087(5) Uani 1 1 d . . .
H23 H -0.2583 -0.0253 0.6802 0.104 Uiso 1 1 calc R . .
C24 C -0.2344(17) 0.0684(17) 0.5757(11) 0.087(5) Uani 1 1 d . . .
H24 H -0.3229 0.0356 0.5684 0.104 Uiso 1 1 calc R . .
C25 C -0.1393(17) 0.1543(15) 0.5181(9) 0.075(4) Uani 1 1 d . . .
H25 H -0.1623 0.1768 0.4723 0.089 Uiso 1 1 calc R . .
C26 C -0.0106(12) 0.2044(11) 0.5316(6) 0.049(3) Uani 1 1 d . . .
H26 H 0.0535 0.2617 0.4946 0.059 Uiso 1 1 calc R . .
C31 C 0.3024(11) 0.3041(11) 0.5354(5) 0.036(2) Uani 1 1 d . . .
C32 C 0.4046(13) 0.2044(12) 0.4989(6) 0.048(2) Uani 1 1 d . . .
H32 H 0.4193 0.1043 0.5215 0.058 Uiso 1 1 calc R . .
C33 C 0.4826(14) 0.2515(14) 0.4311(7) 0.062(3) Uani 1 1 d . . .
H33 H 0.5474 0.1837 0.4071 0.074 Uiso 1 1 calc R . .
C34 C 0.4642(15) 0.4008(16) 0.3984(6) 0.066(4) Uani 1 1 d . . .
H34 H 0.5167 0.4327 0.3521 0.079 Uiso 1 1 calc R . .
C35 C 0.3702(15) 0.5031(13) 0.4328(6) 0.058(3) Uani 1 1 d . . .
H35 H 0.3603 0.6032 0.4099 0.070 Uiso 1 1 calc R . .
C36 C 0.2899(13) 0.4575(11) 0.5018(6) 0.047(3) Uani 1 1 d . . .
H36 H 0.2285 0.5270 0.5257 0.057 Uiso 1 1 calc R . .
C41 C 0.1168(11) 0.3889(11) 0.6625(5) 0.038(2) Uani 1 1 d . . .
C42 C -0.0170(15) 0.4820(13) 0.6466(7) 0.061(3) Uani 1 1 d . . .
H42 H -0.0718 0.4617 0.6148 0.073 Uiso 1 1 calc R . .
C43 C -0.0667(18) 0.6031(14) 0.6781(8) 0.079(4) Uani 1 1 d . . .
H43 H -0.1572 0.6620 0.6686 0.094 Uiso 1 1 calc R . .
C44 C 0.015(2) 0.6378(17) 0.7232(9) 0.081(5) Uani 1 1 d . . .
H44 H -0.0168 0.7218 0.7429 0.097 Uiso 1 1 calc R . .
C45 C 0.144(2) 0.5491(18) 0.7387(8) 0.083(5) Uani 1 1 d . . .
H45 H 0.1988 0.5728 0.7695 0.099 Uiso 1 1 calc R . .
C46 C 0.1958(15) 0.4220(15) 0.7096(7) 0.064(3) Uani 1 1 d . . .
H46 H 0.2828 0.3607 0.7220 0.076 Uiso 1 1 calc R . .

loop_
_atom_site_aniso_label
_atom_site_aniso_U_11
_atom_site_aniso_U_22
_atom_site_aniso_U_33
_atom_site_aniso_U_23
_atom_site_aniso_U_13
_atom_site_aniso_U_12
Au1 0.0546(4) 0.0410(3) 0.0358(3) -0.0067(2) -0.0180(2) 0.0010(2)
P1 0.0360(12) 0.0319(12) 0.0270(12) -0.0100(10) -0.0123(10) -0.0019(10)
S1 0.0508(15) 0.0587(17) 0.0303(13) -0.0026(12) -0.0080(11) 0.0097(12)
S2 0.0473(14) 0.0654(18) 0.0436(15) -0.0094(13) -0.0069(12) 0.0041(13)
C1 0.057(6) 0.026(4) 0.026(5) -0.008(4) -0.011(4) -0.012(4)
N1 0.062(5) 0.033(4) 0.035(5) -0.007(4) -0.016(4) -0.006(4)
C2 0.071(7) 0.049(6) 0.043(6) -0.004(5) -0.011(5) 0.021(6)
C3 0.059(7) 0.088(9) 0.053(8) 0.006(7) -0.013(6) 0.015(7)
O1 0.055(4) 0.069(5) 0.066(5) -0.008(4) -0.011(4) -0.021(4)
C4 0.103(13) 0.128(15) 0.104(14) 0.031(12) -0.058(11) -0.063(12)
C5 0.137(19) 0.17(2) 0.16(2) -0.06(2) -0.031(18) -0.083(18)
O2 0.144(12) 0.093(9) 0.112(10) -0.037(8) -0.056(9) -0.017(8)
C6 0.150(18) 0.115(15) 0.135(17) -0.075(14) -0.063(15) -0.008(13)
C7 0.142(19) 0.18(2) 0.14(2) -0.102(19) -0.001(17) -0.036(18)
O3 0.167(14) 0.159(13) 0.089(9) -0.056(9) -0.017(10) -0.050(11)
C8 0.21(3) 0.16(2) 0.064(11) -0.058(13) 0.029(15) -0.080(19)
C9 0.096(11) 0.091(11) 0.077(11) -0.029(8) 0.041(9) 0.006(9)
O4 0.084(6) 0.082(6) 0.050(5) -0.009(4) 0.016(4) -0.022(5)
C10 0.062(7) 0.063(7) 0.042(6) -0.011(5) -0.006(5) -0.018(6)
C11 0.069(7) 0.039(6) 0.039(6) 0.001(5) -0.012(5) -0.016(5)
C21 0.033(4) 0.025(4) 0.044(5) -0.014(4) -0.012(4) 0.004(4)
C22 0.049(6) 0.066(7) 0.064(8) -0.019(6) -0.012(5) -0.014(5)
C23 0.060(8) 0.083(10) 0.123(15) -0.034(9) 0.008(9) -0.037(7)
C24 0.065(9) 0.074(9) 0.145(17) -0.063(11) -0.018(10) -0.020(7)
C25 0.074(9) 0.065(8) 0.103(11) -0.031(8) -0.044(8) -0.003(7)
C26 0.053(6) 0.040(5) 0.068(8) -0.020(5) -0.031(5) -0.004(5)
C31 0.037(5) 0.036(5) 0.037(5) -0.018(4) -0.004(4) -0.004(4)
C32 0.059(6) 0.047(6) 0.041(6) -0.016(5) -0.008(5) 0.001(5)
C33 0.056(7) 0.068(8) 0.060(7) -0.022(6) -0.004(6) 0.007(6)
C34 0.063(7) 0.098(10) 0.036(6) -0.017(6) 0.013(6) -0.031(7)
C35 0.071(8) 0.049(7) 0.048(7) 0.001(5) -0.004(6) -0.015(6)
C36 0.055(6) 0.036(5) 0.046(6) -0.006(4) 0.000(5) -0.005(5)
C41 0.040(5) 0.041(5) 0.036(5) -0.009(4) -0.006(4) -0.015(4)
C42 0.075(8) 0.055(7) 0.060(7) -0.029(6) -0.016(6) 0.007(6)
C43 0.093(10) 0.056(8) 0.091(10) -0.037(7) -0.015(8) 0.013(7)
C44 0.101(12) 0.066(9) 0.080(10) -0.047(8) 0.011(9) -0.011(9)
C45 0.111(12) 0.084(10) 0.077(10) -0.050(8) -0.012(9) -0.036(10)
C46 0.067(7) 0.071(8) 0.064(8) -0.040(6) -0.004(6) -0.012(6)

loop_
_atom_type_symbol
_atom_type_description
_atom_type_scat_dispersion_real
_atom_type_scat_dispersion_imag
_atom_type_scat_source
C C 0.0033 0.0016 'International Tables Vol C Tables 4.2.6.8 and 6.1.1.4'
H H 0.0000 0.0000 'International Tables Vol C Tables 4.2.6.8 and 6.1.1.4'
N N 0.0061 0.0033 'International Tables Vol C Tables 4.2.6.8 and 6.1.1.4'
O O 0.0106 0.0060 'International Tables Vol C Tables 4.2.6.8 and 6.1.1.4'
P P 0.1023 0.0942 'International Tables Vol C Tables 4.2.6.8 and 6.1.1.4'
S S 0.1246 0.1234 'International Tables Vol C Tables 4.2.6.8 and 6.1.1.4'
Au Au -2.0133 8.8022 'International Tables Vol C Tables 4.2.6.8 and 6.1.1.4'

loop_
_geom_angle_atom_site_label_1
_geom_angle_atom_site_label_2
_geom_angle_atom_site_label_3
_geom_angle
_geom_angle_site_symmetry_1
_geom_angle_site_symmetry_3
_geom_angle_publ_flag
P1 Au1 S1 172.80(8) . . ?
P1 Au1 S2 120.05(10) . . ?
S1 Au1 S2 66.91(10) . . ?
C31 P1 C41 106.0(4) . . ?
C31 P1 C21 104.0(4) . . ?
C41 P1 C21 105.7(4) . . ?
C31 P1 Au1 115.1(3) . . ?
C41 P1 Au1 114.1(3) . . ?
C21 P1 Au1 111.0(3) . . ?
C1 S1 Au1 96.7(4) . . ?
C1 S2 Au1 78.0(3) . . ?
N1 C1 S2 124.0(7) . . ?
N1 C1 S1 117.6(8) . . ?
S2 C1 S1 118.3(6) . . ?
C1 N1 C2 123.0(9) . . ?
C1 N1 C11 119.7(9) . . ?
C2 N1 C11 117.1(9) . . ?
N1 C2 C3 116.6(10) . . ?
O1 C3 C2 109.8(10) . . ?
C4 O1 C3 115.8(12) . . ?
C5 C4 O1 117.1(18) . . ?
C4 C5 O2 117.8(19) . . ?
C5 O2 C6 112.6(18) . . ?
O2 C6 C7 111.9(17) . . ?
C6 C7 O3 109(2) . . ?
C8 O3 C7 109(2) . . ?
O3 C8 C9 106.3(17) . . ?
O4 C9 C8 112.4(14) . . ?
C10 O4 C9 114.7(10) . . ?
O4 C10 C11 106.6(9) . . ?
N1 C11 C10 114.6(9) . . ?
C26 C21 C22 120.7(9) . . ?
C26 C21 P1 122.9(7) . . ?
C22 C21 P1 116.4(8) . . ?
C23 C22 C21 119.6(13) . . ?
C22 C23 C24 121.2(15) . . ?
C23 C24 C25 120.0(13) . . ?
C26 C25 C24 118.3(15) . . ?
C21 C26 C25 120.1(12) . . ?
C32 C31 C36 118.2(9) . . ?
C32 C31 P1 118.5(8) . . ?
C36 C31 P1 123.3(7) . . ?
C33 C32 C31 121.3(10) . . ?
C32 C33 C34 119.3(10) . . ?
C35 C34 C33 121.5(11) . . ?
C34 C35 C36 120.1(11) . . ?
C35 C36 C31 119.4(10) . . ?
C46 C41 C42 118.7(10) . . ?
C46 C41 P1 119.3(8) . . ?
C42 C41 P1 122.0(8) . . ?
C43 C42 C41 120.1(12) . . ?
C44 C43 C42 120.8(14) . . ?
C45 C44 C43 119.4(12) . . ?
C44 C45 C46 121.7(14) . . ?
C41 C46 C45 119.3(13) . . ?

loop_
_geom_bond_atom_site_label_1
_geom_bond_atom_site_label_2
_geom_bond_distance
_geom_bond_site_symmetry_2
_geom_bond_publ_flag
Au1 P1 2.253(3) . ?
Au1 S1 2.339(3) . ?
Au1 S2 2.944(4) . ?
P1 C31 1.799(10) . ?
P1 C41 1.819(10) . ?
P1 C21 1.828(9) . ?
S1 C1 1.745(10) . ?
S2 C1 1.696(11) . ?
C1 N1 1.337(13) . ?
N1 C2 1.450(14) . ?
N1 C11 1.480(14) . ?
C2 C3 1.50(2) . ?
C3 O1 1.404(16) . ?
O1 C4 1.394(18) . ?
C4 C5 1.33(3) . ?
C5 O2 1.39(3) . ?
O2 C6 1.41(2) . ?
C6 C7 1.41(3) . ?
C7 O3 1.46(3) . ?
O3 C8 1.30(2) . ?
C8 C9 1.52(3) . ?
C9 O4 1.414(17) . ?
O4 C10 1.398(14) . ?
C10 C11 1.489(16) . ?
C21 C26 1.362(15) . ?
C21 C22 1.400(15) . ?
C22 C23 1.335(19) . ?
C23 C24 1.38(2) . ?
C24 C25 1.41(2) . ?
C25 C26 1.386(17) . ?
C31 C32 1.408(14) . ?
C31 C36 1.415(15) . ?
C32 C33 1.365(16) . ?
C33 C34 1.381(18) . ?
C34 C35 1.372(18) . ?
C35 C36 1.388(16) . ?
C41 C46 1.376(16) . ?
C41 C42 1.409(16) . ?
C42 C43 1.377(17) . ?
C43 C44 1.37(2) . ?
C44 C45 1.35(2) . ?
C45 C46 1.403(18) . ?
